data_7154878
loop_
_publ_author_name
'Biswas, Soumen'
'Dagar, Anuradha'
'Mobin, Shaikh M.'
'Samanta, Sampak'

_publ_section_title
;
 DABCO catalyzed domino Michael/hydroalkoxylation reaction involving
 \a-alkynyl-\b-aryl nitroolefins: excellent stereoselective access to
 dihydropyrano[3,2-c]chromenes, pyranonaphthoquinones and related
 heterocycles.
;
_journal_issue 6
_journal_name_full 'Organic &amp; biomolecular chemistry'
_journal_page_first 1940
_journal_page_last 1945
_journal_paper_doi 10.1039/c5ob02400e
_journal_volume 14
_journal_year 2016
_chemical_formula_sum 'C22 H18 F N O4'
_chemical_formula_weight 379.39
_space_group_crystal_system monoclinic
_space_group_IT_number 14
_space_group_name_Hall '-P 2ybc'
_space_group_name_H-M_alt 'P 1 21/c 1'
_symmetry_space_group_name_Hall '-P 2ybc'
_symmetry_space_group_name_H-M 'P 1 21/c 1'
_atom_sites_solution_hydrogens geom
_audit_creation_method SHELXL-2014/7
_audit_update_record
;
2015-11-19 deposited with the CCDC.
2016-01-07 downloaded from the CCDC.
;
_cell_angle_alpha 90
_cell_angle_beta 100.859(4)
_cell_angle_gamma 90
_cell_formula_units_Z 4
_cell_length_a 8.3205(3)
_cell_length_b 26.2500(10)
_cell_length_c 8.5535(3)
_cell_measurement_reflns_used 5843
_cell_measurement_temperature 293(2)
_cell_measurement_theta_max 30.7720
_cell_measurement_theta_min 3.8960
_cell_volume 1834.74(12)
_computing_cell_refinement 'CrysAlis RED, Oxford Diffraction Ltd.,'
_computing_data_collection 'CrysAlis CCD, Oxford Diffraction Ltd.,'
_computing_data_reduction 'CrysAlis RED, Oxford Diffraction Ltd.,'
_computing_molecular_graphics Ortep3
_computing_publication_material Shelx97
_computing_structure_refinement 'SHELXL-2014/7 (Sheldrick, 2014)'
_computing_structure_solution 'SHELXS-97 (Sheldrick, 1997)'
_diffrn_ambient_temperature 293(2)
_diffrn_detector_area_resol_mean 15.9948
_diffrn_measured_fraction_theta_full 0.998
_diffrn_measured_fraction_theta_max 0.998
_diffrn_measurement_device_type 'OXFORD DIFFRACTION SUPER NOVA'
_diffrn_measurement_method \w/q-scan
_diffrn_radiation_monochromator graphite
_diffrn_radiation_source 'fine-focus sealed tube'
_diffrn_radiation_type MoK\a
_diffrn_radiation_wavelength 0.71073
_diffrn_reflns_av_R_equivalents 0.0537
_diffrn_reflns_av_unetI/netI 0.0348
_diffrn_reflns_laue_measured_fraction_full 0.998
_diffrn_reflns_laue_measured_fraction_max 0.998
_diffrn_reflns_limit_h_max 9
_diffrn_reflns_limit_h_min -9
_diffrn_reflns_limit_k_max 31
_diffrn_reflns_limit_k_min -30
_diffrn_reflns_limit_l_max 10
_diffrn_reflns_limit_l_min -10
_diffrn_reflns_number 14087
_diffrn_reflns_point_group_measured_fraction_full 0.998
_diffrn_reflns_point_group_measured_fraction_max 0.998
_diffrn_reflns_theta_full 24.999
_diffrn_reflns_theta_max 24.999
_diffrn_reflns_theta_min 3.104
_exptl_absorpt_coefficient_mu 0.101
_exptl_absorpt_correction_T_max 1.00000
_exptl_absorpt_correction_T_min 0.50860
_exptl_absorpt_correction_type multi-scan
_exptl_absorpt_process_details
;
CrysAlisPro, Agilent Technologies,
Version 1.171.37.35 (release 13-08-2014 CrysAlis171 .NET)
(compiled Aug 13 2014,18:06:01)
Empirical absorption correction using spherical harmonics,
 implemented in SCALE3 ABSPACK scaling algorithm.
;
_exptl_crystal_colour COLOURLESS
_exptl_crystal_density_diffrn 1.373
_exptl_crystal_density_method 'not measured'
_exptl_crystal_description BLOCK
_exptl_crystal_F_000 792
_exptl_crystal_size_max 0.300
_exptl_crystal_size_mid 0.300
_exptl_crystal_size_min 0.200
_refine_diff_density_max 0.618
_refine_diff_density_min -0.553
_refine_diff_density_rms 0.173
_refine_ls_extinction_method none
_refine_ls_goodness_of_fit_ref 1.163
_refine_ls_hydrogen_treatment constr
_refine_ls_matrix_type full
_refine_ls_number_parameters 253
_refine_ls_number_reflns 3218
_refine_ls_number_restraints 0
_refine_ls_restrained_S_all 1.163
_refine_ls_R_factor_all 0.0788
_refine_ls_R_factor_gt 0.0597
_refine_ls_shift/su_max 0.000
_refine_ls_shift/su_mean 0.000
_refine_ls_structure_factor_coef Fsqd
_refine_ls_weighting_details 'w=1/[\s^2^(Fo^2^)+(0.1331P)^2^+0.4890P] where P=(Fo^2^+2Fc^2^)/3'
_refine_ls_weighting_scheme calc
_refine_ls_wR_factor_gt 0.1934
_refine_ls_wR_factor_ref 0.2293
_reflns_Friedel_coverage 0.000
_reflns_number_gt 2623
_reflns_number_total 3218
_reflns_threshold_expression 'I > 2\s(I)'
_cod_data_source_file c5ob02400e2.cif
_cod_data_source_block shelx
_cod_depositor_comments 'Adding full bibliography for 7154875--7154878.cif.'
_cod_database_code 7154878
_shelx_shelxl_version_number 2014/7
_shelx_space_group_comment
;
The symmetry employed for this shelxl refinement is uniquely defined
by the following loop, which should always be used as a source of
symmetry information in preference to the above space-group names.
They are only intended as comments.
;
_shelx_estimated_absorpt_t_min 0.970
_shelx_estimated_absorpt_t_max 0.980

loop_
_space_group_symop_operation_xyz
'x, y, z'
'-x, y+1/2, -z+1/2'
'-x, -y, -z'
'x, -y-1/2, z-1/2'

loop_
_atom_site_label
_atom_site_type_symbol
_atom_site_fract_x
_atom_site_fract_y
_atom_site_fract_z
_atom_site_U_iso_or_equiv
_atom_site_adp_type
_atom_site_occupancy
_atom_site_site_symmetry_order
_atom_site_calc_flag
_atom_site_refinement_flags_posn
_atom_site_refinement_flags_adp
F1 F 0.5843(3) 0.64122(8) 0.0221(2) 0.0725(6) Uani 1 1 d . .
O1 O -0.1096(3) 0.28386(10) 0.1561(3) 0.0790(8) Uani 1 1 d . .
O2 O 0.1341(2) 0.44324(7) 0.10148(19) 0.0458(5) Uani 1 1 d . .
O3 O -0.1825(3) 0.41837(10) 0.4213(4) 0.0889(9) Uani 1 1 d . .
O4 O -0.1179(3) 0.48590(10) 0.3135(3) 0.0717(7) Uani 1 1 d . .
C1 C -0.0709(4) 0.31715(11) 0.0713(3) 0.0485(7) Uani 1 1 d . .
C2 C -0.1227(5) 0.31521(13) -0.1064(4) 0.0645(9) Uani 1 1 d . .
H2A H -0.1280 0.2799 -0.1404 0.077 Uiso 1 1 calc R U
H2B H -0.2318 0.3295 -0.1356 0.077 Uiso 1 1 calc R U
C3 C -0.0114(5) 0.34319(14) -0.1917(4) 0.0684(9) Uani 1 1 d . .
H3A H -0.0593 0.3441 -0.3042 0.082 Uiso 1 1 calc R U
H3B H 0.0913 0.3248 -0.1800 0.082 Uiso 1 1 calc R U
C4 C 0.0232(4) 0.39761(11) -0.1320(3) 0.0462(7) Uani 1 1 d . .
H4A H 0.1164 0.4110 -0.1719 0.055 Uiso 1 1 calc R U
H4B H -0.0707 0.4190 -0.1717 0.055 Uiso 1 1 calc R U
C5 C 0.0583(3) 0.39867(9) 0.0458(3) 0.0368(6) Uani 1 1 d . .
C6 C 0.1725(3) 0.45293(9) 0.2642(3) 0.0385(6) Uani 1 1 d . .
C7 C 0.0866(3) 0.42125(10) 0.3679(3) 0.0385(6) Uani 1 1 d . .
H7 H 0.1484 0.4234 0.4772 0.046 Uiso 1 1 calc R U
C8 C 0.0695(3) 0.36478(9) 0.3205(3) 0.0362(6) Uani 1 1 d . .
H8 H -0.0204 0.3504 0.3657 0.043 Uiso 1 1 calc R U
C9 C 0.0224(3) 0.36172(9) 0.1414(3) 0.0363(6) Uani 1 1 d . .
C10 C 0.2243(3) 0.33478(9) 0.3869(3) 0.0386(6) Uani 1 1 d . .
C11 C 0.2143(4) 0.29484(11) 0.4917(3) 0.0535(7) Uani 1 1 d . .
H11 H 0.1146 0.2869 0.5196 0.064 Uiso 1 1 calc R U
C12 C 0.3529(5) 0.26690(13) 0.5545(4) 0.0730(10) Uani 1 1 d . .
H12 H 0.3455 0.2405 0.6253 0.088 Uiso 1 1 calc R U
C13 C 0.5009(5) 0.27780(14) 0.5133(5) 0.0739(11) Uani 1 1 d . .
H13 H 0.5934 0.2590 0.5560 0.089 Uiso 1 1 calc R U
C14 C 0.5111(4) 0.31687(13) 0.4080(4) 0.0645(9) Uani 1 1 d . .
H14 H 0.6108 0.3243 0.3789 0.077 Uiso 1 1 calc R U
C15 C 0.3736(3) 0.34511(11) 0.3454(3) 0.0472(7) Uani 1 1 d . .
H15 H 0.3818 0.3714 0.2744 0.057 Uiso 1 1 calc R U
C16 C 0.2737(3) 0.49091(9) 0.3184(3) 0.0389(6) Uani 1 1 d . .
H16 H 0.2949 0.4946 0.4285 0.047 Uiso 1 1 calc R U
C17 C 0.3574(3) 0.52803(9) 0.2331(3) 0.0377(6) Uani 1 1 d . .
C18 C 0.4535(3) 0.56487(10) 0.3239(3) 0.0440(6) Uani 1 1 d . .
H18 H 0.4657 0.5638 0.4342 0.053 Uiso 1 1 calc R U
C19 C 0.5313(3) 0.60304(11) 0.2545(4) 0.0500(7) Uani 1 1 d . .
H19 H 0.5951 0.6274 0.3162 0.060 Uiso 1 1 calc R U
C20 C 0.5111(3) 0.60357(11) 0.0918(4) 0.0473(7) Uani 1 1 d . .
C21 C 0.4171(3) 0.56857(11) -0.0037(3) 0.0493(7) Uani 1 1 d . .
H21 H 0.4053 0.5703 -0.1139 0.059 Uiso 1 1 calc R U
C22 C 0.3402(3) 0.53059(11) 0.0673(3) 0.0458(7) Uani 1 1 d . .
H22 H 0.2763 0.5065 0.0041 0.055 Uiso 1 1 calc R U
N1 N -0.0865(3) 0.44353(9) 0.3652(3) 0.0468(6) Uani 1 1 d . .

loop_
_atom_site_aniso_label
_atom_site_aniso_U_11
_atom_site_aniso_U_22
_atom_site_aniso_U_33
_atom_site_aniso_U_23
_atom_site_aniso_U_13
_atom_site_aniso_U_12
F1 0.0873(14) 0.0665(13) 0.0674(12) 0.0049(9) 0.0244(10) -0.0301(10)
O1 0.1074(19) 0.0603(15) 0.0607(13) 0.0061(11) -0.0060(13) -0.0394(14)
O2 0.0655(12) 0.0398(10) 0.0310(9) -0.0004(7) 0.0066(8) -0.0108(8)
O3 0.0865(17) 0.0628(16) 0.137(3) 0.0122(16) 0.0708(18) 0.0067(13)
O4 0.0702(15) 0.0628(16) 0.0850(17) 0.0219(13) 0.0221(13) 0.0244(12)
C1 0.0542(16) 0.0406(16) 0.0463(15) -0.0021(12) -0.0018(13) -0.0049(12)
C2 0.083(2) 0.0513(19) 0.0509(18) -0.0096(14) -0.0079(16) -0.0081(16)
C3 0.088(2) 0.073(2) 0.0412(16) -0.0141(15) 0.0057(16) -0.0061(19)
C4 0.0569(16) 0.0484(16) 0.0316(13) -0.0006(11) 0.0040(12) 0.0042(12)
C5 0.0405(13) 0.0354(13) 0.0336(13) -0.0031(10) 0.0043(10) 0.0023(10)
C6 0.0521(14) 0.0327(13) 0.0297(12) -0.0014(9) 0.0054(11) 0.0026(11)
C7 0.0469(14) 0.0362(14) 0.0318(12) 0.0001(10) 0.0060(10) 0.0042(10)
C8 0.0427(13) 0.0323(13) 0.0339(12) 0.0006(9) 0.0076(10) 0.0005(10)
C9 0.0390(12) 0.0331(13) 0.0351(13) -0.0029(10) 0.0027(10) 0.0033(10)
C10 0.0535(15) 0.0302(12) 0.0293(12) -0.0040(9) 0.0003(11) 0.0011(11)
C11 0.0720(19) 0.0396(15) 0.0453(15) 0.0081(12) 0.0018(14) -0.0023(13)
C12 0.101(3) 0.0435(18) 0.066(2) 0.0161(15) -0.009(2) 0.0128(17)
C13 0.076(2) 0.058(2) 0.076(2) -0.0064(17) -0.0190(19) 0.0249(18)
C14 0.0563(18) 0.065(2) 0.067(2) -0.0142(17) -0.0006(16) 0.0114(15)
C15 0.0516(15) 0.0443(16) 0.0446(14) -0.0021(12) 0.0064(12) 0.0038(12)
C16 0.0476(14) 0.0342(14) 0.0337(12) -0.0029(10) 0.0051(11) 0.0048(11)
C17 0.0403(13) 0.0327(13) 0.0395(13) -0.0021(10) 0.0059(11) 0.0034(10)
C18 0.0475(14) 0.0451(15) 0.0372(13) -0.0031(11) 0.0026(11) -0.0027(12)
C19 0.0507(15) 0.0457(16) 0.0515(16) -0.0055(12) 0.0044(13) -0.0095(12)
C20 0.0451(14) 0.0442(15) 0.0544(16) 0.0028(12) 0.0141(13) -0.0042(12)
C21 0.0564(16) 0.0534(17) 0.0393(14) -0.0024(12) 0.0117(12) -0.0065(13)
C22 0.0529(15) 0.0430(15) 0.0417(14) -0.0060(11) 0.0094(12) -0.0070(12)
N1 0.0568(14) 0.0446(14) 0.0415(12) -0.0038(10) 0.0155(11) 0.0052(11)

loop_
_atom_type_symbol
_atom_type_description
_atom_type_scat_dispersion_real
_atom_type_scat_dispersion_imag
_atom_type_scat_source
C C 0.0030 0.0020 'International Tables Vol C Tables 4.2.6.8 and 6.1.1.4'
H H 0.0000 0.0000 'International Tables Vol C Tables 4.2.6.8 and 6.1.1.4'
N N 0.0060 0.0030 'International Tables Vol C Tables 4.2.6.8 and 6.1.1.4'
O O 0.0110 0.0060 'International Tables Vol C Tables 4.2.6.8 and 6.1.1.4'
F F 0.0170 0.0100 'International Tables Vol C Tables 4.2.6.8 and 6.1.1.4'

loop_
_geom_angle_atom_site_label_1
_geom_angle_atom_site_label_2
_geom_angle_atom_site_label_3
_geom_angle
C5 O2 C6 120.47(19)
O1 C1 C9 120.5(3)
O1 C1 C2 121.4(3)
C9 C1 C2 118.0(2)
C3 C2 C1 113.3(3)
C3 C2 H2A 108.9
C1 C2 H2A 108.9
C3 C2 H2B 108.9
C1 C2 H2B 108.9
H2A C2 H2B 107.7
C2 C3 C4 113.3(3)
C2 C3 H3A 108.9
C4 C3 H3A 108.9
C2 C3 H3B 108.9
C4 C3 H3B 108.9
H3A C3 H3B 107.7
C5 C4 C3 110.3(2)
C5 C4 H4A 109.6
C3 C4 H4A 109.6
C5 C4 H4B 109.6
C3 C4 H4B 109.6
H4A C4 H4B 108.1
C9 C5 O2 123.2(2)
C9 C5 C4 125.8(2)
O2 C5 C4 111.0(2)
C16 C6 O2 119.7(2)
C16 C6 C7 123.6(2)
O2 C6 C7 116.6(2)
C6 C7 C8 114.3(2)
C6 C7 N1 109.2(2)
C8 C7 N1 108.7(2)
C6 C7 H7 108.2
C8 C7 H7 108.2
N1 C7 H7 108.2
C9 C8 C10 112.93(19)
C9 C8 C7 108.19(19)
C10 C8 C7 111.7(2)
C9 C8 H8 107.9
C10 C8 H8 107.9
C7 C8 H8 107.9
C5 C9 C1 119.4(2)
C5 C9 C8 122.4(2)
C1 C9 C8 118.2(2)
C15 C10 C11 118.6(3)
C15 C10 C8 122.7(2)
C11 C10 C8 118.7(2)
C12 C11 C10 120.1(3)
C12 C11 H11 119.9
C10 C11 H11 119.9
C13 C12 C11 120.7(3)
C13 C12 H12 119.7
C11 C12 H12 119.7
C12 C13 C14 119.4(3)
C12 C13 H13 120.3
C14 C13 H13 120.3
C13 C14 C15 120.2(3)
C13 C14 H14 119.9
C15 C14 H14 119.9
C10 C15 C14 120.9(3)
C10 C15 H15 119.6
C14 C15 H15 119.6
C6 C16 C17 130.7(2)
C6 C16 H16 114.7
C17 C16 H16 114.7
C18 C17 C22 118.0(2)
C18 C17 C16 117.3(2)
C22 C17 C16 124.6(2)
C19 C18 C17 121.9(2)
C19 C18 H18 119.1
C17 C18 H18 119.1
C20 C19 C18 117.7(3)
C20 C19 H19 121.2
C18 C19 H19 121.2
F1 C20 C19 118.3(3)
F1 C20 C21 118.6(3)
C19 C20 C21 123.0(3)
C20 C21 C22 118.7(3)
C20 C21 H21 120.7
C22 C21 H21 120.7
C21 C22 C17 120.7(2)
C21 C22 H22 119.6
C17 C22 H22 119.6
O3 N1 O4 122.5(3)
O3 N1 C7 118.1(2)
O4 N1 C7 119.3(2)

loop_
_geom_bond_atom_site_label_1
_geom_bond_atom_site_label_2
_geom_bond_distance
F1 C20 1.356(3)
O1 C1 1.217(4)
O2 C5 1.372(3)
O2 C6 1.392(3)
O3 N1 1.204(3)
O4 N1 1.207(3)
C1 C9 1.468(4)
C1 C2 1.501(4)
C2 C3 1.478(5)
C2 H2A 0.9700
C2 H2B 0.9700
C3 C4 1.526(4)
C3 H3A 0.9700
C3 H3B 0.9700
C4 C5 1.494(3)
C4 H4A 0.9700
C4 H4B 0.9700
C5 C9 1.338(4)
C6 C16 1.330(4)
C6 C7 1.492(3)
C7 C8 1.536(3)
C7 N1 1.551(3)
C7 H7 0.9800
C8 C9 1.511(3)
C8 C10 1.525(4)
C8 H8 0.9800
C10 C15 1.382(4)
C10 C11 1.392(4)
C11 C12 1.386(5)
C11 H11 0.9300
C12 C13 1.374(6)
C12 H12 0.9300
C13 C14 1.378(5)
C13 H13 0.9300
C14 C15 1.384(4)
C14 H14 0.9300
C15 H15 0.9300
C16 C17 1.469(3)
C16 H16 0.9300
C17 C18 1.394(4)
C17 C22 1.400(4)
C18 C19 1.386(4)
C18 H18 0.9300
C19 C20 1.370(4)
C19 H19 0.9300
C20 C21 1.372(4)
C21 C22 1.385(4)
C21 H21 0.9300
C22 H22 0.9300

loop_
_geom_torsion_atom_site_label_1
_geom_torsion_atom_site_label_2
_geom_torsion_atom_site_label_3
_geom_torsion_atom_site_label_4
_geom_torsion
O1 C1 C2 C3 -154.2(3)
C9 C1 C2 C3 28.5(4)
C1 C2 C3 C4 -51.3(4)
C2 C3 C4 C5 44.9(4)
C6 O2 C5 C9 -2.5(4)
C6 O2 C5 C4 177.6(2)
C3 C4 C5 C9 -17.2(4)
C3 C4 C5 O2 162.7(3)
C5 O2 C6 C16 166.7(2)
C5 O2 C6 C7 -17.2(3)
C16 C6 C7 C8 -143.2(2)
O2 C6 C7 C8 40.8(3)
C16 C6 C7 N1 94.8(3)
O2 C6 C7 N1 -81.1(3)
C6 C7 C8 C9 -42.3(3)
N1 C7 C8 C9 79.9(2)
C6 C7 C8 C10 82.6(3)
N1 C7 C8 C10 -155.17(19)
O2 C5 C9 C1 175.0(2)
C4 C5 C9 C1 -5.1(4)
O2 C5 C9 C8 -2.9(4)
C4 C5 C9 C8 177.0(2)
O1 C1 C9 C5 -177.6(3)
C2 C1 C9 C5 -0.2(4)
O1 C1 C9 C8 0.4(4)
C2 C1 C9 C8 177.8(2)
C10 C8 C9 C5 -99.1(3)
C7 C8 C9 C5 25.1(3)
C10 C8 C9 C1 83.0(3)
C7 C8 C9 C1 -152.8(2)
C9 C8 C10 C15 60.0(3)
C7 C8 C10 C15 -62.2(3)
C9 C8 C10 C11 -118.9(3)
C7 C8 C10 C11 118.9(2)
C15 C10 C11 C12 1.2(4)
C8 C10 C11 C12 -179.8(3)
C10 C11 C12 C13 -0.7(5)
C11 C12 C13 C14 -0.2(6)
C12 C13 C14 C15 0.5(5)
C11 C10 C15 C14 -0.9(4)
C8 C10 C15 C14 -179.8(2)
C13 C14 C15 C10 0.0(5)
O2 C6 C16 C17 1.2(4)
C7 C6 C16 C17 -174.7(2)
C6 C16 C17 C18 178.1(3)
C6 C16 C17 C22 1.8(4)
C22 C17 C18 C19 -0.3(4)
C16 C17 C18 C19 -176.9(2)
C17 C18 C19 C20 0.0(4)
C18 C19 C20 F1 178.9(3)
C18 C19 C20 C21 0.5(4)
F1 C20 C21 C22 -179.0(3)
C19 C20 C21 C22 -0.6(4)
C20 C21 C22 C17 0.2(4)
C18 C17 C22 C21 0.3(4)
C16 C17 C22 C21 176.6(2)
C6 C7 N1 O3 168.3(3)
C8 C7 N1 O3 43.0(3)
C6 C7 N1 O4 -14.7(3)
C8 C7 N1 O4 -140.0(3)
